data_7247006
loop_
_publ_author_name
'Arteaga, Ana'
'Lulich, Alice'
'Nyman, May'
'Surbella, Robert G.'

_publ_section_title
;
 Designing scintillating coordination polymers using a dual-ligand
 synthetic approach
;
_journal_issue 32
_journal_name_full CrystEngComm
_journal_page_first 4496
_journal_page_last 4502
_journal_paper_doi 10.1039/D3CE00358B
_journal_volume 25
_journal_year 2023
_chemical_formula_moiety Eu(C12H8N2)(C12H6O4)1.5(C3H7NO)
_chemical_formula_sum 'C66 H48 Eu2 N6 O14'
_chemical_formula_weight 1453.02
_space_group_crystal_system triclinic
_space_group_IT_number 2
_space_group_name_Hall '-P 1'
_space_group_name_H-M_alt 'P -1'
_atom_sites_solution_hydrogens geom
_audit_creation_method SHELXL-2018/3
_audit_update_record
;
2023-04-13 deposited with the CCDC.	2023-07-04 downloaded from the CCDC.
;
_cell_angle_alpha 78.341(3)
_cell_angle_beta 78.639(3)
_cell_angle_gamma 63.154(3)
_cell_formula_units_Z 1
_cell_length_a 11.2602(7)
_cell_length_b 12.0576(7)
_cell_length_c 12.2932(7)
_cell_measurement_reflns_used 9877
_cell_measurement_temperature 100(2)
_cell_measurement_theta_max 52.677
_cell_measurement_theta_min 4.993
_cell_volume 1447.73(15)
_computing_cell_refinement 'APEX 4, Bruker Nano'
_computing_data_collection 'APEX 4, Bruker Nano'
_computing_data_reduction 'APEX 4, Bruker Nano'
_computing_molecular_graphics 'Crystal Maker X'
_computing_structure_refinement 'SHELXL-2018/3 (Sheldrick, 2018)'
_computing_structure_solution 'SHELXT 2018/2 (Sheldrick, 2018)'
_diffrn_ambient_temperature 100(2)
_diffrn_measured_fraction_theta_full 0.999
_diffrn_measured_fraction_theta_max 0.977
_diffrn_measurement_device_type 'Bruker Apex II'
_diffrn_measurement_method 'Phi and Omega scans'
_diffrn_radiation_probe x-ray
_diffrn_radiation_type MoK\a
_diffrn_radiation_wavelength 0.71073
_diffrn_reflns_av_R_equivalents 0.0697
_diffrn_reflns_av_unetI/netI 0.0304
_diffrn_reflns_Laue_measured_fraction_full 0.999
_diffrn_reflns_Laue_measured_fraction_max 0.977
_diffrn_reflns_limit_h_max 14
_diffrn_reflns_limit_h_min -14
_diffrn_reflns_limit_k_max 15
_diffrn_reflns_limit_k_min -15
_diffrn_reflns_limit_l_max 15
_diffrn_reflns_limit_l_min -15
_diffrn_reflns_number 67463
_diffrn_reflns_point_group_measured_fraction_full 0.999
_diffrn_reflns_point_group_measured_fraction_max 0.977
_diffrn_reflns_theta_full 25.242
_diffrn_reflns_theta_max 26.676
_diffrn_reflns_theta_min 1.909
_diffrn_source 'sealed X-ray tube'
_diffrn_source_type 'Bruker Apex II'
_exptl_absorpt_coefficient_mu 2.222
_exptl_absorpt_correction_T_max 0.7443
_exptl_absorpt_correction_T_min 0.6175
_exptl_absorpt_correction_type empirical
_exptl_absorpt_process_details 'SADABS, Sheldrick, G.M. 2008'
_exptl_crystal_colour 'Clear colorless with faint green hue'
_exptl_crystal_density_diffrn 1.667
_exptl_crystal_description Rhomboidal
_exptl_crystal_F_000 724
_exptl_crystal_size_max 0.100
_exptl_crystal_size_mid 0.050
_exptl_crystal_size_min 0.020
_refine_diff_density_max 8.416
_refine_diff_density_min -1.712
_refine_diff_density_rms 0.247
_refine_ls_extinction_method none
_refine_ls_goodness_of_fit_ref 1.147
_refine_ls_hydrogen_treatment constr
_refine_ls_matrix_type full
_refine_ls_number_parameters 397
_refine_ls_number_reflns 5976
_refine_ls_number_restraints 0
_refine_ls_restrained_S_all 1.147
_refine_ls_R_factor_all 0.0719
_refine_ls_R_factor_gt 0.0661
_refine_ls_shift/su_max 0.001
_refine_ls_shift/su_mean 0.000
_refine_ls_structure_factor_coef Fsqd
_refine_ls_weighting_details 'w=1/[\s^2^(Fo^2^)+(0.0907P)^2^+20.4604P] where P=(Fo^2^+2Fc^2^)/3'
_refine_ls_weighting_scheme calc
_refine_ls_wR_factor_gt 0.1753
_refine_ls_wR_factor_ref 0.1796
_reflns_Friedel_coverage 0.000
_reflns_number_gt 5448
_reflns_number_total 5976
_reflns_threshold_expression 'I > 2\s(I)'
_cod_data_source_file d3ce00358b2.cif
_cod_data_source_block Compound_3
_cod_depositor_comments
;
The following automatic conversions were performed:

data item '_exptl_absorpt_correction_type' value 'Empirical' was
changed to 'empirical' in accordance with the
/home/data/users/saulius/crontab/automatic-downloads/rss-feeds/RSC/lib/dictionaries/cif_core.dic
dictionary named 'cif_core.dic' version 2.4.2 last updated on
2011-04-26.

Automatic conversion script
Id: cif_fix_values 8170 2020-07-09 18:12:32Z antanas 

 Adding full bibliography for 7247005--7247007.cif.
;
_cod_database_code 7247006
_shelx_shelxl_version_number 2018/3
_shelx_space_group_comment
;
The symmetry employed for this shelxl refinement is uniquely defined
by the following loop, which should always be used as a source of
symmetry information in preference to the above space-group names.
They are only intended as comments.
;
_shelx_estimated_absorpt_t_min 0.808
_shelx_estimated_absorpt_t_max 0.957

loop_
_space_group_symop_operation_xyz
'x, y, z'
'-x, -y, -z'

loop_
_atom_site_label
_atom_site_type_symbol
_atom_site_fract_x
_atom_site_fract_y
_atom_site_fract_z
_atom_site_U_iso_or_equiv
_atom_site_adp_type
_atom_site_occupancy
_atom_site_site_symmetry_order
_atom_site_calc_flag
_atom_site_refinement_flags_posn
_atom_site_refinement_flags_adp
_atom_site_refinement_flags_occupancy
_atom_site_disorder_assembly
_atom_site_disorder_group
C1 C 0.7777(12) 0.0827(11) 0.9759(8) 0.039(2) Uani 1 1 d . . . . .
H1 H 0.745355 0.044228 0.936111 0.047 Uiso 1 1 calc R U . . .
C2 C 0.8735(13) 0.1226(13) 0.9210(10) 0.049(3) Uani 1 1 d . . . . .
H2 H 0.903186 0.113097 0.844169 0.059 Uiso 1 1 calc R U . . .
C3 C 0.9258(12) 0.1743(12) 0.9732(9) 0.044(3) Uani 1 1 d . . . . .
H3 H 0.992821 0.200116 0.934675 0.052 Uiso 1 1 calc R U . . .
C4 C 0.8787(9) 0.1897(9) 1.0880(7) 0.0278(18) Uani 1 1 d . . . . .
C5 C 0.7774(9) 0.1511(8) 1.1392(7) 0.0244(17) Uani 1 1 d . . . . .
C6 C 0.9267(9) 0.2451(9) 1.1523(8) 0.0308(19) Uani 1 1 d . . . . .
H6 H 0.995595 0.270175 1.118004 0.037 Uiso 1 1 calc R U . . .
C7 C 0.8769(10) 0.2624(9) 1.2598(8) 0.0290(19) Uani 1 1 d . . . . .
H7 H 0.912809 0.296546 1.300923 0.035 Uiso 1 1 calc R U . . .
C8 C 0.7698(9) 0.2292(9) 1.3121(8) 0.0279(18) Uani 1 1 d . . . . .
C9 C 0.7223(8) 0.1713(7) 1.2534(7) 0.0221(16) Uani 1 1 d . . . . .
C10 C 0.7114(10) 0.2499(10) 1.4224(8) 0.032(2) Uani 1 1 d . . . . .
H10 H 0.742482 0.287417 1.464445 0.039 Uiso 1 1 calc R U . . .
C11 C 0.6089(10) 0.2159(10) 1.4700(8) 0.034(2) Uani 1 1 d . . . . .
H11 H 0.567044 0.230785 1.543974 0.041 Uiso 1 1 calc R U . . .
C12 C 0.5686(9) 0.1579(8) 1.4043(7) 0.0246(17) Uani 1 1 d . . . . .
H12 H 0.498724 0.133601 1.436924 0.030 Uiso 1 1 calc R U . . .
C13 C 0.7361(9) -0.2163(8) 1.3175(6) 0.0226(17) Uani 1 1 d . . . . .
C14 C 0.8197(9) -0.3310(8) 1.3877(7) 0.0240(17) Uani 1 1 d . . . . .
C15 C 0.7604(10) -0.4068(9) 1.4590(8) 0.033(2) Uani 1 1 d . . . . .
H15 H 0.669035 -0.387290 1.457182 0.039 Uiso 1 1 calc R U . . .
C16 C 0.9535(9) -0.3612(8) 1.3899(7) 0.0276(18) Uani 1 1 d . . . . .
H16 H 0.993933 -0.312689 1.340870 0.033 Uiso 1 1 calc R U . . .
C17 C 1.0309(9) -0.4640(8) 1.4646(7) 0.0269(18) Uani 1 1 d . . . . .
C18 C 1.1648(10) -0.4922(9) 1.4701(9) 0.035(2) Uani 1 1 d . . . . .
H18 H 1.204255 -0.441039 1.424361 0.043 Uiso 1 1 calc R U . . .
C19 C 0.3161(8) 0.0352(7) 1.3096(7) 0.0210(16) Uani 1 1 d . . . . .
C20 C 0.1957(8) 0.0372(8) 1.3894(7) 0.0231(17) Uani 1 1 d . . . . .
C21 C 0.1216(9) -0.0177(8) 1.3698(7) 0.0250(17) Uani 1 1 d . . . . .
H21 H 0.140922 -0.050642 1.301183 0.030 Uiso 1 1 calc R U . . .
C22 C 0.1682(10) 0.0875(10) 1.4912(8) 0.033(2) Uani 1 1 d . . . . .
H22 H 0.220089 0.126329 1.504432 0.040 Uiso 1 1 calc R U . . .
C23 C 0.0674(10) 0.0800(10) 1.5699(8) 0.034(2) Uani 1 1 d . . . . .
H23 H 0.051941 0.110656 1.639124 0.040 Uiso 1 1 calc R U . . .
C24 C -0.0150(9) 0.0270(9) 1.5497(7) 0.0277(19) Uani 1 1 d . . . . .
C25 C 0.6509(8) -0.1940(7) 0.9873(6) 0.0181(15) Uani 1 1 d . . . . .
C26 C 0.7798(8) -0.3105(7) 0.9747(6) 0.0172(15) Uani 1 1 d . . . . .
C27 C 0.8141(8) -0.3700(8) 0.8770(7) 0.0207(16) Uani 1 1 d . . . . .
H27 H 0.756404 -0.336204 0.820103 0.025 Uiso 1 1 calc R U . . .
C28 C 0.8627(8) -0.3596(7) 1.0578(6) 0.0189(15) Uani 1 1 d . . . . .
H28 H 0.838780 -0.318088 1.122084 0.023 Uiso 1 1 calc R U . . .
C29 C 0.9816(8) -0.4697(7) 1.0491(6) 0.0182(15) Uani 1 1 d . . . . .
C30 C 1.0687(8) -0.5235(7) 1.1343(7) 0.0217(16) Uani 1 1 d . . . . .
H30 H 1.045094 -0.484595 1.200212 0.026 Uiso 1 1 calc R U . . .
C32 C 0.413(2) 0.4888(17) 0.1983(18) 0.108(9) Uani 1 1 d . . . . .
H32A H 0.486816 0.423411 0.158009 0.162 Uiso 1 1 calc R U . . .
H32B H 0.389679 0.451665 0.273046 0.162 Uiso 1 1 calc R U . . .
H32C H 0.334958 0.527323 0.156958 0.162 Uiso 1 1 calc R U . . .
N3 N 0.4544(10) 0.5833(9) 0.2083(10) 0.050(2) Uani 1 1 d . . . . .
C31 C 0.3751(18) 0.6804(14) 0.2583(12) 0.065(4) Uani 1 1 d . . . . .
H31 H 0.406843 0.740712 0.260089 0.078 Uiso 1 1 calc R U . . .
O7 O 0.2628(16) 0.6991(11) 0.3029(13) 0.121(7) Uani 1 1 d . . . . .
Eu1 Eu 0.56662(4) 0.00360(3) 1.19317(3) 0.01665(15) Uani 1 1 d . . . . .
N1 N 0.7285(7) 0.0965(7) 1.0837(6) 0.0244(15) Uani 1 1 d . . . . .
N2 N 0.6219(7) 0.1354(6) 1.3004(6) 0.0228(14) Uani 1 1 d . . . . .
O1 O 0.7873(6) -0.1481(5) 1.2532(5) 0.0244(12) Uani 1 1 d . . . . .
O2 O 0.6116(6) -0.1875(6) 1.3243(6) 0.0359(16) Uani 1 1 d . . . . .
O3 O 0.3828(6) 0.0858(6) 1.3334(5) 0.0281(13) Uani 1 1 d . . . . .
O4 O 0.3516(6) -0.0189(6) 1.2230(5) 0.0253(13) Uani 1 1 d . . . . .
O5 O 0.6392(6) -0.1265(5) 1.0570(5) 0.0236(12) Uani 1 1 d . . . . .
O6 O 0.4367(6) 0.1722(5) 1.0734(5) 0.0220(12) Uani 1 1 d . . . . .
C33 C 0.5869(18) 0.5697(19) 0.162(3) 0.160(15) Uani 1 1 d . . . . .
H33A H 0.634676 0.492260 0.126730 0.240 Uiso 1 1 calc R U . . .
H33B H 0.580743 0.641503 0.104908 0.240 Uiso 1 1 calc R U . . .
H33C H 0.635687 0.565940 0.220947 0.240 Uiso 1 1 calc R U . . .

loop_
_atom_site_aniso_label
_atom_site_aniso_U_11
_atom_site_aniso_U_22
_atom_site_aniso_U_33
_atom_site_aniso_U_23
_atom_site_aniso_U_13
_atom_site_aniso_U_12
C1 0.059(7) 0.057(7) 0.019(4) -0.006(4) 0.001(4) -0.041(6)
C2 0.053(7) 0.075(8) 0.033(6) -0.023(6) 0.016(5) -0.042(7)
C3 0.048(6) 0.065(7) 0.032(5) -0.002(5) 0.002(5) -0.041(6)
C4 0.026(4) 0.033(5) 0.021(4) 0.000(3) -0.001(3) -0.011(4)
C5 0.028(4) 0.024(4) 0.022(4) -0.002(3) -0.003(3) -0.013(4)
C6 0.025(4) 0.034(5) 0.035(5) 0.000(4) -0.005(4) -0.015(4)
C7 0.032(5) 0.031(5) 0.028(4) -0.001(4) -0.012(4) -0.015(4)
C8 0.029(5) 0.031(5) 0.024(4) 0.002(3) -0.009(4) -0.014(4)
C9 0.017(4) 0.018(4) 0.024(4) 0.002(3) -0.005(3) -0.002(3)
C10 0.029(5) 0.040(5) 0.031(5) -0.010(4) -0.004(4) -0.015(4)
C11 0.038(5) 0.041(5) 0.026(5) -0.005(4) -0.004(4) -0.019(5)
C12 0.020(4) 0.027(4) 0.021(4) -0.003(3) 0.001(3) -0.006(3)
C13 0.024(4) 0.022(4) 0.012(3) -0.001(3) -0.007(3) 0.000(3)
C14 0.024(4) 0.021(4) 0.017(4) -0.005(3) -0.005(3) 0.001(3)
C15 0.028(5) 0.030(5) 0.036(5) 0.004(4) -0.008(4) -0.010(4)
C16 0.031(5) 0.023(4) 0.024(4) -0.002(3) -0.007(4) -0.006(4)
C17 0.029(5) 0.028(4) 0.021(4) -0.006(3) 0.001(3) -0.011(4)
C18 0.034(5) 0.030(5) 0.041(6) 0.007(4) -0.010(4) -0.014(4)
C19 0.015(4) 0.020(4) 0.022(4) -0.002(3) -0.001(3) -0.003(3)
C20 0.019(4) 0.026(4) 0.020(4) -0.006(3) 0.001(3) -0.006(3)
C21 0.022(4) 0.032(4) 0.021(4) -0.007(3) -0.001(3) -0.010(4)
C22 0.029(5) 0.047(6) 0.035(5) -0.017(4) 0.004(4) -0.025(4)
C23 0.031(5) 0.048(6) 0.031(5) -0.021(4) 0.009(4) -0.023(5)
C24 0.027(4) 0.040(5) 0.020(4) -0.012(4) 0.001(3) -0.016(4)
C25 0.015(4) 0.016(3) 0.018(4) -0.001(3) -0.002(3) -0.004(3)
C26 0.014(3) 0.016(3) 0.016(4) -0.002(3) -0.002(3) -0.001(3)
C27 0.018(4) 0.021(4) 0.017(4) -0.001(3) -0.006(3) -0.002(3)
C28 0.016(4) 0.019(4) 0.015(4) -0.001(3) -0.004(3) -0.002(3)
C29 0.018(4) 0.016(3) 0.014(4) -0.004(3) 0.000(3) -0.002(3)
C30 0.019(4) 0.019(4) 0.020(4) -0.007(3) -0.005(3) 0.001(3)
C32 0.126(16) 0.083(12) 0.135(17) -0.065(12) 0.084(14) -0.081(13)
N3 0.040(5) 0.039(5) 0.065(7) 0.001(5) 0.002(5) -0.018(4)
C31 0.104(12) 0.058(8) 0.051(8) -0.012(6) 0.015(8) -0.058(9)
O7 0.143(13) 0.051(6) 0.129(12) -0.023(7) 0.089(10) -0.044(8)
Eu1 0.0120(2) 0.0168(2) 0.0138(2) -0.00191(14) -0.00216(13) 0.00039(15)
N1 0.022(4) 0.027(4) 0.021(3) -0.002(3) -0.004(3) -0.007(3)
N2 0.019(3) 0.021(3) 0.023(3) 0.003(3) -0.007(3) -0.004(3)
O1 0.020(3) 0.022(3) 0.027(3) -0.003(2) -0.006(2) -0.004(2)
O2 0.021(3) 0.032(3) 0.038(4) 0.014(3) -0.006(3) -0.003(3)
O3 0.019(3) 0.039(4) 0.029(3) -0.015(3) 0.007(2) -0.014(3)
O4 0.023(3) 0.031(3) 0.022(3) -0.011(2) 0.002(2) -0.010(3)
O5 0.019(3) 0.019(3) 0.020(3) -0.006(2) -0.001(2) 0.004(2)
O6 0.017(3) 0.020(3) 0.020(3) 0.000(2) -0.006(2) 0.000(2)
C33 0.050(10) 0.072(12) 0.31(4) 0.034(18) 0.040(16) -0.031(10)

loop_
_atom_type_symbol
_atom_type_description
_atom_type_scat_dispersion_real
_atom_type_scat_dispersion_imag
_atom_type_scat_source
C C 0.0033 0.0016 'International Tables Vol C Tables 4.2.6.8 and 6.1.1.4'
H H 0.0000 0.0000 'International Tables Vol C Tables 4.2.6.8 and 6.1.1.4'
Eu Eu -0.1578 3.6682 'International Tables Vol C Tables 4.2.6.8 and 6.1.1.4'
N N 0.0061 0.0033 'International Tables Vol C Tables 4.2.6.8 and 6.1.1.4'
O O 0.0106 0.0060 'International Tables Vol C Tables 4.2.6.8 and 6.1.1.4'

loop_
_geom_angle_atom_site_label_1
_geom_angle_atom_site_label_2
_geom_angle_atom_site_label_3
_geom_angle
_geom_angle_site_symmetry_1
_geom_angle_site_symmetry_3
_geom_angle_publ_flag
N1 C1 C2 122.3(9) . . ?
N1 C1 H1 118.9 . . ?
C2 C1 H1 118.9 . . ?
C3 C2 C1 121.7(10) . . ?
C3 C2 H2 119.1 . . ?
C1 C2 H2 119.1 . . ?
C2 C3 C4 118.4(9) . . ?
C2 C3 H3 120.8 . . ?
C4 C3 H3 120.8 . . ?
C5 C4 C3 117.6(9) . . ?
C5 C4 C6 119.1(8) . . ?
C3 C4 C6 123.3(9) . . ?
N1 C5 C4 122.2(8) . . ?
N1 C5 C9 118.7(8) . . ?
C4 C5 C9 119.1(8) . . ?
C7 C6 C4 122.0(9) . . ?
C7 C6 H6 119.0 . . ?
C4 C6 H6 119.0 . . ?
C6 C7 C8 119.9(8) . . ?
C6 C7 H7 120.1 . . ?
C8 C7 H7 120.1 . . ?
C10 C8 C9 118.1(8) . . ?
C10 C8 C7 121.9(8) . . ?
C9 C8 C7 120.0(8) . . ?
N2 C9 C8 122.3(8) . . ?
N2 C9 C5 117.9(8) . . ?
C8 C9 C5 119.8(8) . . ?
C11 C10 C8 120.1(9) . . ?
C11 C10 H10 119.9 . . ?
C8 C10 H10 119.9 . . ?
C10 C11 C12 117.5(9) . . ?
C10 C11 H11 121.3 . . ?
C12 C11 H11 121.3 . . ?
N2 C12 C11 124.3(8) . . ?
N2 C12 H12 117.8 . . ?
C11 C12 H12 117.8 . . ?
O1 C13 O2 120.9(7) . . ?
O1 C13 C14 121.0(8) . . ?
O2 C13 C14 118.1(8) . . ?
O1 C13 Eu1 61.4(4) . . ?
O2 C13 Eu1 59.6(4) . . ?
C14 C13 Eu1 177.1(6) . . ?
C16 C14 C15 119.5(8) . . ?
C16 C14 C13 120.3(8) . . ?
C15 C14 C13 120.1(8) . . ?
C18 C15 C14 120.2(9) 2_748 . ?
C18 C15 H15 119.9 2_748 . ?
C14 C15 H15 119.9 . . ?
C14 C16 C17 120.7(9) . . ?
C14 C16 H16 119.7 . . ?
C17 C16 H16 119.7 . . ?
C18 C17 C17 120.4(11) . 2_748 ?
C18 C17 C16 121.0(9) . . ?
C17 C17 C16 118.7(11) 2_748 . ?
C15 C18 C17 120.5(9) 2_748 . ?
C15 C18 H18 119.7 2_748 . ?
C17 C18 H18 119.7 . . ?
O3 C19 O4 121.1(7) . . ?
O3 C19 C20 118.1(7) . . ?
O4 C19 C20 120.8(7) . . ?
O3 C19 Eu1 58.0(4) . . ?
O4 C19 Eu1 63.7(4) . . ?
C20 C19 Eu1 169.6(6) . . ?
C21 C20 C22 120.3(8) . . ?
C21 C20 C19 120.9(8) . . ?
C22 C20 C19 118.5(8) . . ?
C20 C21 C24 121.3(8) . 2_558 ?
C20 C21 H21 119.3 . . ?
C24 C21 H21 119.3 2_558 . ?
C23 C22 C20 119.9(8) . . ?
C23 C22 H22 120.0 . . ?
C20 C22 H22 120.0 . . ?
C22 C23 C24 120.9(9) . . ?
C22 C23 H23 119.6 . . ?
C24 C23 H23 119.6 . . ?
C24 C24 C23 119.2(10) 2_558 . ?
C24 C24 C21 118.2(10) 2_558 2_558 ?
C23 C24 C21 122.4(8) . 2_558 ?
O5 C25 O6 125.0(7) . 2_657 ?
O5 C25 C26 117.6(7) . . ?
O6 C25 C26 117.3(7) 2_657 . ?
C28 C26 C27 120.5(7) . . ?
C28 C26 C25 120.1(7) . . ?
C27 C26 C25 119.4(7) . . ?
C30 C27 C26 119.4(7) 2_747 . ?
C30 C27 H27 120.3 2_747 . ?
C26 C27 H27 120.3 . . ?
C26 C28 C29 121.2(7) . . ?
C26 C28 H28 119.4 . . ?
C29 C28 H28 119.4 . . ?
C28 C29 C30 122.4(7) . . ?
C28 C29 C29 119.1(9) . 2_747 ?
C30 C29 C29 118.5(9) . 2_747 ?
C27 C30 C29 121.3(7) 2_747 . ?
C27 C30 H30 119.3 2_747 . ?
C29 C30 H30 119.3 . . ?
N3 C32 H32A 109.5 . . ?
N3 C32 H32B 109.5 . . ?
H32A C32 H32B 109.5 . . ?
N3 C32 H32C 109.5 . . ?
H32A C32 H32C 109.5 . . ?
H32B C32 H32C 109.5 . . ?
C31 N3 C33 118.9(15) . . ?
C31 N3 C32 121.8(12) . . ?
C33 N3 C32 119.3(15) . . ?
O7 C31 N3 124.1(13) . . ?
O7 C31 H31 118.0 . . ?
N3 C31 H31 118.0 . . ?
O5 Eu1 O6 91.2(2) . . ?
O5 Eu1 O3 140.4(2) . . ?
O6 Eu1 O3 85.2(2) . . ?
O5 Eu1 O2 85.1(2) . . ?
O6 Eu1 O2 153.8(2) . . ?
O3 Eu1 O2 81.4(2) . . ?
O5 Eu1 O1 80.8(2) . . ?
O6 Eu1 O1 151.1(2) . . ?
O3 Eu1 O1 118.4(2) . . ?
O2 Eu1 O1 53.6(2) . . ?
O5 Eu1 O4 87.2(2) . . ?
O6 Eu1 O4 77.7(2) . . ?
O3 Eu1 O4 53.5(2) . . ?
O2 Eu1 O4 76.2(2) . . ?
O1 Eu1 O4 129.0(2) . . ?
O5 Eu1 N1 86.7(2) . . ?
O6 Eu1 N1 75.5(2) . . ?
O3 Eu1 N1 129.7(2) . . ?
O2 Eu1 N1 129.9(2) . . ?
O1 Eu1 N1 76.3(2) . . ?
O4 Eu1 N1 152.4(2) . . ?
O5 Eu1 N2 146.9(2) . . ?
O6 Eu1 N2 95.7(2) . . ?
O3 Eu1 N2 72.6(2) . . ?
O2 Eu1 N2 101.6(2) . . ?
O1 Eu1 N2 77.7(2) . . ?
O4 Eu1 N2 125.9(2) . . ?
N1 Eu1 N2 63.9(2) . . ?
O5 Eu1 C19 113.7(2) . . ?
O6 Eu1 C19 82.6(2) . . ?
O3 Eu1 C19 26.7(2) . . ?
O2 Eu1 C19 75.3(2) . . ?
O1 Eu1 C19 126.0(2) . . ?
O4 Eu1 C19 26.9(2) . . ?
N1 Eu1 C19 150.5(2) . . ?
N2 Eu1 C19 99.4(2) . . ?
O5 Eu1 C13 82.4(2) . . ?
O6 Eu1 C13 173.5(2) . . ?
O3 Eu1 C13 100.3(2) . . ?
O2 Eu1 C13 26.8(2) . . ?
O1 Eu1 C13 26.8(2) . . ?
O4 Eu1 C13 102.7(2) . . ?
N1 Eu1 C13 103.1(2) . . ?
N2 Eu1 C13 89.3(2) . . ?
C19 Eu1 C13 100.7(2) . . ?
C1 N1 C5 117.8(8) . . ?
C1 N1 Eu1 122.7(6) . . ?
C5 N1 Eu1 119.2(6) . . ?
C12 N2 C9 117.7(8) . . ?
C12 N2 Eu1 123.0(6) . . ?
C9 N2 Eu1 118.9(6) . . ?
C13 O1 Eu1 91.8(5) . . ?
C13 O2 Eu1 93.7(5) . . ?
C19 O3 Eu1 95.2(5) . . ?
C19 O4 Eu1 89.4(5) . . ?
C25 O5 Eu1 166.5(6) . . ?
C25 O6 Eu1 136.5(5) 2_657 . ?
N3 C33 H33A 109.5 . . ?
N3 C33 H33B 109.5 . . ?
H33A C33 H33B 109.5 . . ?
N3 C33 H33C 109.5 . . ?
H33A C33 H33C 109.5 . . ?
H33B C33 H33C 109.5 . . ?

loop_
_geom_bond_atom_site_label_1
_geom_bond_atom_site_label_2
_geom_bond_distance
_geom_bond_site_symmetry_2
_geom_bond_publ_flag
C1 N1 1.345(12) . ?
C1 C2 1.378(15) . ?
C1 H1 0.9500 . ?
C2 C3 1.338(16) . ?
C2 H2 0.9500 . ?
C3 C4 1.424(14) . ?
C3 H3 0.9500 . ?
C4 C5 1.412(12) . ?
C4 C6 1.439(13) . ?
C5 N1 1.362(11) . ?
C5 C9 1.440(12) . ?
C6 C7 1.349(14) . ?
C6 H6 0.9500 . ?
C7 C8 1.434(13) . ?
C7 H7 0.9500 . ?
C8 C10 1.405(13) . ?
C8 C9 1.409(12) . ?
C9 N2 1.372(11) . ?
C10 C11 1.381(14) . ?
C10 H10 0.9500 . ?
C11 C12 1.416(13) . ?
C11 H11 0.9500 . ?
C12 N2 1.326(11) . ?
C12 H12 0.9500 . ?
C13 O1 1.272(11) . ?
C13 O2 1.273(11) . ?
C13 C14 1.485(11) . ?
C13 Eu1 2.820(8) . ?
C14 C16 1.385(13) . ?
C14 C15 1.431(13) . ?
C15 C18 1.373(13) 2_748 ?
C15 H15 0.9500 . ?
C16 C17 1.421(13) . ?
C16 H16 0.9500 . ?
C17 C18 1.401(14) . ?
C17 C17 1.413(18) 2_748 ?
C18 H18 0.9500 . ?
C19 O3 1.263(10) . ?
C19 O4 1.264(10) . ?
C19 C20 1.502(11) . ?
C19 Eu1 2.795(8) . ?
C20 C21 1.354(12) . ?
C20 C22 1.419(12) . ?
C21 C24 1.429(12) 2_558 ?
C21 H21 0.9500 . ?
C22 C23 1.363(13) . ?
C22 H22 0.9500 . ?
C23 C24 1.422(13) . ?
C23 H23 0.9500 . ?
C24 C24 1.410(16) 2_558 ?
C25 O5 1.247(10) . ?
C25 O6 1.255(10) 2_657 ?
C25 C26 1.504(10) . ?
C26 C28 1.377(11) . ?
C26 C27 1.422(11) . ?
C27 C30 1.371(11) 2_747 ?
C27 H27 0.9500 . ?
C28 C29 1.401(11) . ?
C28 H28 0.9500 . ?
C29 C30 1.427(11) . ?
C29 C29 1.431(15) 2_747 ?
C30 H30 0.9500 . ?
C32 N3 1.444(18) . ?
C32 H32A 0.9800 . ?
C32 H32B 0.9800 . ?
C32 H32C 0.9800 . ?
N3 C31 1.294(18) . ?
N3 C33 1.436(19) . ?
C31 O7 1.21(2) . ?
C31 H31 0.9500 . ?
Eu1 O5 2.301(6) . ?
Eu1 O6 2.322(5) . ?
Eu1 O3 2.381(6) . ?
Eu1 O2 2.436(6) . ?
Eu1 O1 2.477(6) . ?
Eu1 O4 2.505(6) . ?
Eu1 N1 2.580(7) . ?
Eu1 N2 2.591(7) . ?
C33 H33A 0.9800 . ?
C33 H33B 0.9800 . ?
C33 H33C 0.9800 . ?

loop_
_geom_hbond_atom_site_label_D
_geom_hbond_atom_site_label_H
_geom_hbond_atom_site_label_A
_geom_hbond_distance_DH
_geom_hbond_distance_HA
_geom_hbond_distance_DA
_geom_hbond_angle_DHA
_geom_hbond_site_symmetry_A
_geom_hbond_publ_flag
C1 H1 O4 0.95 2.55 3.444(12) 157.3 2_657 yes
C11 H11 O2 0.95 2.50 3.259(12) 136.6 2_658 yes
C12 H12 O3 0.95 2.30 2.926(11) 122.9 . yes
C31 H31 O4 0.95 2.63 3.456(14) 145.0 1_564 yes
